data_1541670
loop_
_publ_author_name
'Wojtas, M.'
'Bator, G.'
'Kosturek, B.'
'Jakubas, R.'
'Baran, J.'
'Zaleski, J.'

_publ_section_title
;
 Crystal structure, phase trannsitions and ferroelastic properties of ((C
 H3)2 N H2)3 (Bi2 Cl9)
;
_journal_name_full 'Journal of Solid State Chemistry'
_journal_page_first 425
_journal_page_last 434
_journal_volume 173
_journal_year 2003
_chemical_formula_sum 'C6 H24 Bi2 Cl9 N3'
_chemical_name_systematic '((C H3)2 N H2)3 (Bi2 Cl9)'
_space_group_IT_number 14
_symmetry_space_group_name_Hall '-P 2yn'
_symmetry_space_group_name_H-M 'P 1 21/n 1'
_cell_angle_alpha 90
_cell_angle_beta 92.63
_cell_angle_gamma 90
_cell_formula_units_Z 4
_cell_length_a 8.062
_cell_length_b 21.81
_cell_length_c 14.072
_cell_volume 2471.705
_citation_journal_id_ASTM JSSCBI
_cod_data_source_file Wojtas_JSSCBI_2003_441.cif
_cod_data_source_block C6H24Bi2Cl9N3
_cod_original_sg_symbol_Hall '-P 2ybc (x-z,y,z)'
_cod_database_code 1541670

loop_
_symmetry_equiv_pos_as_xyz
x,y,z
-x+1/2,y+1/2,-z+1/2
-x,-y,-z
x-1/2,-y-1/2,z-1/2

loop_
_atom_site_label
_atom_site_type_symbol
_atom_site_fract_x
_atom_site_fract_y
_atom_site_fract_z
_atom_site_occupancy
_atom_site_U_iso_or_equiv
H11 H-1 -0.2626 0.0107 0.961 1 0.0
C4 C+4 -0.258 0.1427 0.846 1 0.0
H13 H-1 -0.3145 0.0778 0.9962 1 0.0
Cl4 Cl-1 0.2347 0.0858 -0.0904 1 0.0
Cl1 Cl-1 0.2688 0.213 0.2431 1 0.0
H8 H-1 -0.2748 -0.147 0.4717 1 0.0
H17 H+1 0.7746 0.2185 0.1907 1 0.0
H9 H+1 -0.3833 0.0668 0.8407 1 0.0
Cl8 Cl-1 -0.0034 0.0677 -0.3259 1 0.0
C6 C+4 0.781 0.2008 0.323 1 0.0
H21 H-1 0.882 0.3058 0.2469 1 0.0
N3 N-3 0.71 0.2313 0.2377 1 0.0
C5 C+4 0.769 0.2946 0.23 1 0.0
H22 H-1 0.7701 0.156 0.3133 1 0.0
Cl9 Cl-1 0.4466 0.0721 -0.321 1 0.0
H20 H-1 0.6985 0.3085 0.2796 1 0.0
H15 H-1 -0.331 0.1674 0.8837 1 0.0
H19 H-1 0.7348 0.3145 0.1713 1 0.0
H14 H-1 -0.28 0.1514 0.7801 1 0.0
H2 H+1 -0.1518 -0.0539 0.5092 1 0.0
C2 C+4 -0.189 -0.1425 0.5209 1 0.0
C3 C+4 -0.241 0.0552 0.9562 1 0.0
H6 H-1 -0.0835 -0.1532 0.4959 1 0.0
C1 C+4 -0.331 -0.0578 0.594 1 0.0
Cl2 Cl-1 0.479 0.2191 0.0204 1 0.0
Cl3 Cl-1 0.0189 0.2209 0.0208 1 0.0
Cl6 Cl-1 0.5137 0.0747 0.1677 1 0.0
H4 H-1 -0.418 -0.0616 0.5451 1 0.0
H18 H+1 0.6043 0.221 0.2209 1 0.0
N2 N-3 -0.278 0.0763 0.859 1 0.0
Cl5 Cl-1 0.0154 0.0742 0.1759 1 0.0
H3 H-1 -0.3235 -0.0148 0.6149 1 0.0
H24 H-1 0.7106 0.2136 0.3731 1 0.0
Bi1 Bi+3 0.25268 0.15233 0.08869 1 0.0
H10 H+1 -0.2108 0.0538 0.8222 1 0.0
H1 H+1 -0.093 -0.0753 0.6032 1 0.0
H5 H-1 -0.3546 -0.0846 0.6463 1 0.0
N1 N-3 -0.1748 -0.0796 0.5579 1 0.0
H23 H-1 0.8941 0.2109 0.3405 1 0.0
Bi2 Bi+3 0.2318 0.00381 -0.24926 1 0.0
Cl7 Cl-1 0.222 -0.0581 -0.404 1 0.0
H7 H-1 -0.2114 -0.1701 0.5729 1 0.0
H12 H-1 -0.1282 0.0637 0.9762 1 0.0
H16 H-1 -0.1446 0.1533 0.8637 1 0.0
